data_4343763
loop_
_publ_author_name
'Devaney, K.O.'
'Freedman, M.R.'
'Atwood, J.L.'
'McPherson, G.L.'

_publ_section_title
;
 Electron paramagnetic resonance studies of manganese(II) and nickel(II)
 in three structural phases of rubidium magnesium chloride and the crystal
 structure of 6H-rubidium magnesium chloride
;
_journal_name_full 'Inorganic Chemistry'
_journal_page_first 140
_journal_page_last 145
_journal_volume 20
_journal_year 1981
_chemical_formula_sum 'Cl3 Mg Rb'
_chemical_name_systematic 'Rb Mg Cl3'
_space_group_IT_number 194
_symmetry_space_group_name_Hall '-P 6c 2c'
_symmetry_space_group_name_H-M 'P 63/m m c'
_cell_angle_alpha 90
_cell_angle_beta 90
_cell_angle_gamma 120
_cell_formula_units_Z 6
_cell_length_a 7.095
_cell_length_b 7.095
_cell_length_c 17.578
_cell_volume 766.311
_citation_journal_id_ASTM INOCAJ
_cod_data_source_file Devaney_INOCAJ_1981_1352.cif
_cod_data_source_block Cl3Mg1Rb1
_cod_original_cell_volume 766.3106
_cod_original_formula_sum 'Cl3 Mg1 Rb1'
_cod_database_code 4343763

loop_
_symmetry_equiv_pos_as_xyz
x,y,z
x-y,x,z+1/2
-y,x-y,z
-x,-y,z+1/2
-x+y,-x,z
y,-x+y,z+1/2
-y,-x,-z+1/2
x-y,-y,-z
x,x-y,-z+1/2
y,x,-z
-x+y,y,-z+1/2
-x,-x+y,-z
-x,-y,-z
-x+y,-x,-z-1/2
y,-x+y,-z
x,y,-z-1/2
x-y,x,-z
-y,x-y,-z-1/2
y,x,z-1/2
-x+y,y,z
-x,-x+y,z-1/2
-y,-x,z
x-y,-y,z-1/2
x,x-y,z

loop_
_atom_site_label
_atom_site_type_symbol
_atom_site_fract_x
_atom_site_fract_y
_atom_site_fract_z
_atom_site_occupancy
_atom_site_U_iso_or_equiv
Mg1 Mg+2 0 0 0 1 0.0
Cl1 Cl-1 0.509 0.018 0.25 1 0.0
Cl2 Cl-1 0.8339 0.6678 0.0816 1 0.0
Rb2 Rb+1 0.3333 0.6667 0.0896 1 0.0
Mg2 Mg+2 0.3333 0.6667 0.8403 1 0.0
Rb1 Rb+1 0 0 0.25 1 0.0
